data_7032673
loop_
_publ_author_name
'Ahmed, Naushad'
'Das, Chinmoy'
'Vaidya, Shefali'
'Srivastava, Anant Kumar'
'Langley, Stuart K.'
'Murray, Keith S.'
'Shanmugam, Maheswaran'

_publ_section_title
;
 Probing the magnetic and magnetothermal properties of M(ii)-Ln(iii)
 complexes (where M(ii) = Ni or Zn; Ln(iii) = La or Pr or Gd).
;
_journal_issue 46
_journal_name_full 'Dalton transactions (Cambridge, England : 2003)'
_journal_page_first 17375
_journal_page_last 17384
_journal_paper_doi 10.1039/c4dt02360a
_journal_volume 43
_journal_year 2014
_chemical_formula_sum 'C61.25 H61 N7 O22.25 Pr Zn2'
_chemical_formula_weight 1522.82
_chemical_name_systematic
; 
 ? 
;
_space_group_IT_number 2
_symmetry_cell_setting triclinic
_symmetry_space_group_name_Hall '-P 1'
_symmetry_space_group_name_H-M 'P -1'
_atom_sites_solution_hydrogens geom
_atom_sites_solution_primary direct
_atom_sites_solution_secondary difmap
_audit_creation_method SHELXL-97
_cell_angle_alpha 92.342(4)
_cell_angle_beta 91.904(6)
_cell_angle_gamma 118.684(7)
_cell_formula_units_Z 2
_cell_length_a 12.809(7)
_cell_length_b 13.227(7)
_cell_length_c 21.704(10)
_cell_measurement_reflns_used 6825
_cell_measurement_temperature 100(2)
_cell_measurement_theta_max 25.0
_cell_measurement_theta_min 3.08
_cell_volume 3217(3)
_computing_cell_refinement
;
CrystalClear-SM Expert 2.1 b24 (Rigaku, 2012)
;
_computing_data_collection
;
CrystalClear-SM Expert 2.1 b24 (Rigaku, 2012)
;
_computing_data_reduction
;
CrystalClear-SM Expert 2.1 b24 (Rigaku, 2012)
;
_computing_molecular_graphics 'Bruker SHELXTL'
_computing_publication_material 'Bruker SHELXTL'
_computing_structure_refinement 'SHELXL-97 (Sheldrick, 2008)'
_computing_structure_solution 'SHELXS-97 (Sheldrick, 2008)'
_diffrn_ambient_temperature 100(2)
_diffrn_measured_fraction_theta_full 0.997
_diffrn_measured_fraction_theta_max 0.997
_diffrn_measurement_device_type
;
Rigaku Saturn724+ (4x4 bin mode)
;
_diffrn_radiation_monochromator graphite
_diffrn_radiation_source 'fine-focus sealed tube'
_diffrn_radiation_type MoK\a
_diffrn_radiation_wavelength 0.71070
_diffrn_reflns_av_R_equivalents 0.1088
_diffrn_reflns_av_sigmaI/netI 0.0943
_diffrn_reflns_limit_h_max 14
_diffrn_reflns_limit_h_min -15
_diffrn_reflns_limit_k_max 15
_diffrn_reflns_limit_k_min -15
_diffrn_reflns_limit_l_max 25
_diffrn_reflns_limit_l_min -25
_diffrn_reflns_number 43900
_diffrn_reflns_theta_full 25.00
_diffrn_reflns_theta_max 25.00
_diffrn_reflns_theta_min 3.08
_exptl_absorpt_coefficient_mu 1.568
_exptl_absorpt_correction_T_max 0.8982
_exptl_absorpt_correction_T_min 0.8718
_exptl_absorpt_correction_type numerical
_exptl_crystal_colour 'Pale Yellow'
_exptl_crystal_density_diffrn 1.572
_exptl_crystal_density_method 'not measured'
_exptl_crystal_description Needle
_exptl_crystal_F_000 1549
_exptl_crystal_size_max 0.09
_exptl_crystal_size_mid 0.09
_exptl_crystal_size_min 0.07
_refine_diff_density_max 1.915
_refine_diff_density_min -1.288
_refine_diff_density_rms 0.228
_refine_ls_extinction_method none
_refine_ls_goodness_of_fit_ref 1.087
_refine_ls_hydrogen_treatment constr
_refine_ls_matrix_type full
_refine_ls_number_parameters 848
_refine_ls_number_reflns 11297
_refine_ls_number_restraints 6
_refine_ls_restrained_S_all 1.087
_refine_ls_R_factor_all 0.0943
_refine_ls_R_factor_gt 0.0794
_refine_ls_shift/su_max 0.001
_refine_ls_shift/su_mean 0.000
_refine_ls_structure_factor_coef Fsqd
_refine_ls_weighting_details 'calc w=1/[\s^2^(Fo^2^)+(0.1131P)^2^+23.8412P] where P=(Fo^2^+2Fc^2^)/3'
_refine_ls_weighting_scheme calc
_refine_ls_wR_factor_gt 0.2086
_refine_ls_wR_factor_ref 0.2291
_reflns_number_gt 9576
_reflns_number_total 11297
_reflns_threshold_expression >2sigma(I)
_cod_data_source_file c4dt02360a2.cif
_cod_data_source_block zn2pr
_cod_depositor_comments
;
The following automatic conversions were performed:

'_symmetry_cell_setting' value 'Triclinic' changed to 'triclinic'
according to
/usr/data/users/saulius/crontab/automatic-downloads/rss-feeds/RSC/lib/dictionaries/cif_core.dic
dictionary named 'cif_core.dic' version 2.4.2 from
2011-04-26.

'_exptl_absorpt_correction_type' value 'Numerical'
changed to 'numerical' according to
/usr/data/users/saulius/crontab/automatic-downloads/rss-feeds/RSC/lib/dictionaries/cif_core.dic
dictionary named 'cif_core.dic' version 2.4.2 from 2011-04-26.

Automatic conversion script
Id: cif_fix_values 2827 2014-09-09 07:05:25Z andrius 

 Adding full bibliography for 7032669--7032673.cif.
;
_cod_original_sg_symbol_H-M P-1
_cod_database_code 7032673

loop_
_symmetry_equiv_pos_as_xyz
'x, y, z'
'-x, -y, -z'

loop_
_atom_site_label
_atom_site_type_symbol
_atom_site_fract_x
_atom_site_fract_y
_atom_site_fract_z
_atom_site_U_iso_or_equiv
_atom_site_adp_type
_atom_site_occupancy
_atom_site_symmetry_multiplicity
_atom_site_calc_flag
_atom_site_refinement_flags
_atom_site_disorder_assembly
_atom_site_disorder_group
Pr1 Pr -0.72468(4) 0.38767(4) 0.738409(19) 0.01555(16) Uani 1 1 d . . .
Zn1 Zn -0.40630(8) 0.52244(8) 0.78726(4) 0.0159(2) Uani 1 1 d . . .
Zn2 Zn -1.04128(8) 0.20907(8) 0.68820(4) 0.0167(2) Uani 1 1 d . . .
N11 N -0.3625(6) 0.5825(6) 0.8796(3) 0.0151(14) Uani 1 1 d . . .
N31 N -0.2568(6) 0.5834(6) 0.7372(3) 0.0193(15) Uani 1 1 d . . .
N51 N -1.1860(6) 0.1249(6) 0.7394(3) 0.0170(14) Uani 1 1 d . . .
N71 N -1.0840(6) 0.2093(6) 0.5940(3) 0.0174(14) Uani 1 1 d . . .
N91 N -0.7342(8) 0.6036(8) 0.7340(4) 0.036(2) Uani 1 1 d . . .
N101 N 0.1017(9) -0.1111(8) 0.6456(4) 0.046(2) Uani 1 1 d . . .
N111 N 0.6979(7) 0.3235(7) 0.9544(3) 0.0261(17) Uani 1 1 d . . .
O11 O -0.5723(5) 0.4137(5) 0.8144(2) 0.0161(11) Uani 1 1 d . . .
O12 O -0.7619(5) 0.2161(5) 0.8117(2) 0.0192(12) Uani 1 1 d . . .
O13 O -0.4009(5) 0.6965(5) 0.7791(2) 0.0192(12) Uani 1 1 d . . .
H13 H -0.4172 0.7168 0.7398 0.023 Uiso 1 1 calc R . .
O31 O -0.5115(5) 0.4827(5) 0.7063(2) 0.0156(11) Uani 1 1 d . . .
O32 O -0.6743(5) 0.4697(5) 0.6263(2) 0.0180(12) Uani 1 1 d . . .
O33 O -0.3600(5) 0.3813(5) 0.8063(3) 0.0196(12) Uani 1 1 d . . .
H33 H -0.4134 0.3144 0.8260 0.023 Uiso 1 1 calc R . .
O51 O -0.9356(5) 0.2843(5) 0.7689(2) 0.0168(12) Uani 1 1 d . . .
O52 O -0.7792(5) 0.4383(5) 0.8483(2) 0.0194(12) Uani 1 1 d . . .
O53 O -1.0809(5) 0.0182(5) 0.6686(3) 0.0230(13) Uani 1 1 d . . .
H53 H -1.0262 0.0033 0.6468 0.028 Uiso 1 1 calc R . .
O71 O -0.8748(5) 0.2546(5) 0.6631(2) 0.0155(11) Uani 1 1 d . . .
O72 O -0.6882(5) 0.2327(5) 0.6740(2) 0.0193(12) Uani 1 1 d . . .
O73 O -1.0581(5) 0.3695(5) 0.6948(3) 0.0220(13) Uani 1 1 d . . .
H73 H -1.0460 0.4093 0.7340 0.026 Uiso 1 1 calc R . .
O91 O -0.8246(5) 0.5101(5) 0.7180(3) 0.0225(13) Uani 1 1 d . . .
O92 O -0.6360(5) 0.6055(5) 0.7518(3) 0.0234(13) Uani 1 1 d . . .
O93 O -0.7363(10) 0.7181(9) 0.7319(5) 0.082(3) Uani 1 1 d . . .
O101 O 0.1926(10) -0.1173(12) 0.6336(7) 0.107(4) Uani 1 1 d . . .
O102 O 0.1023(10) -0.0354(9) 0.6824(5) 0.077(3) Uani 1 1 d . . .
O103 O 0.0034(8) -0.1730(13) 0.6216(5) 0.111(5) Uani 1 1 d . . .
O111 O 0.7017(6) 0.2736(6) 1.0013(3) 0.0357(16) Uani 1 1 d . . .
O112 O 0.6381(6) 0.2637(6) 0.9059(3) 0.0294(14) Uani 1 1 d . . .
O113 O 0.7526(6) 0.4304(5) 0.9529(3) 0.0306(15) Uani 1 1 d . . .
C11 C -0.5111(7) 0.4007(8) 0.9183(4) 0.0184(17) Uani 1 1 d . . .
C12 C -0.5879(7) 0.3578(7) 0.8657(3) 0.0144(16) Uani 1 1 d . . .
C13 C -0.6899(7) 0.2509(7) 0.8665(4) 0.0178(17) Uani 1 1 d . . .
C14 C -0.7163(7) 0.1842(7) 0.9177(4) 0.0210(18) Uani 1 1 d . . .
H14A H -0.7859 0.1109 0.9169 0.025 Uiso 1 1 calc R . .
C15 C -0.6380(8) 0.2278(8) 0.9702(4) 0.0224(18) Uani 1 1 d . . .
H15A H -0.6543 0.1841 1.0057 0.027 Uiso 1 1 calc R . .
C16 C -0.5382(7) 0.3329(7) 0.9706(4) 0.0178(17) Uani 1 1 d . . .
H16A H -0.4857 0.3614 1.0066 0.021 Uiso 1 1 calc R . .
C17 C -0.4067(7) 0.5148(7) 0.9240(4) 0.0164(16) Uani 1 1 d . . .
H17A H -0.3675 0.5420 0.9638 0.020 Uiso 1 1 calc R . .
C18 C -0.2621(7) 0.6959(7) 0.8950(3) 0.0160(16) Uani 1 1 d . . .
C19 C -0.1667(7) 0.7096(8) 0.9323(4) 0.0213(18) Uani 1 1 d . . .
H19A H -0.1640 0.6442 0.9471 0.026 Uiso 1 1 calc R . .
C20 C -0.0739(8) 0.8209(8) 0.9483(4) 0.0235(19) Uani 1 1 d . . .
H20A H -0.0083 0.8315 0.9747 0.028 Uiso 1 1 calc R . .
C21 C -0.0772(8) 0.9167(7) 0.9254(4) 0.0248(19) Uani 1 1 d . . .
H21A H -0.0151 0.9925 0.9370 0.030 Uiso 1 1 calc R . .
C22 C -0.1715(7) 0.9004(7) 0.8858(4) 0.0222(18) Uani 1 1 d . . .
H22A H -0.1715 0.9655 0.8689 0.027 Uiso 1 1 calc R . .
C23 C -0.2665(7) 0.7908(8) 0.8701(4) 0.0205(18) Uani 1 1 d . . .
C24 C -0.3734(7) 0.7762(7) 0.8320(4) 0.0208(18) Uani 1 1 d . . .
H24A H -0.4429 0.7477 0.8579 0.025 Uiso 1 1 calc R . .
H24B H -0.3580 0.8521 0.8179 0.025 Uiso 1 1 calc R . .
C25 C -0.8660(8) 0.1054(7) 0.8076(4) 0.0254(19) Uani 1 1 d . . .
H25A H -0.8434 0.0460 0.8159 0.038 Uiso 1 1 calc R . .
H25B H -0.9049 0.0900 0.7661 0.038 Uiso 1 1 calc R . .
H25C H -0.9212 0.1043 0.8382 0.038 Uiso 1 1 calc R . .
C31 C -0.3511(7) 0.5934(7) 0.6405(4) 0.0183(17) Uani 1 1 d . . .
C32 C -0.4726(7) 0.5337(7) 0.6548(3) 0.0156(16) Uani 1 1 d . . .
C33 C -0.5564(7) 0.5305(7) 0.6097(4) 0.0179(17) Uani 1 1 d . . .
C34 C -0.5251(8) 0.5799(8) 0.5547(4) 0.0235(19) Uani 1 1 d . . .
H34A H -0.5848 0.5760 0.5260 0.028 Uiso 1 1 calc R . .
C35 C -0.4050(8) 0.6367(7) 0.5404(4) 0.0232(19) Uani 1 1 d . . .
H35A H -0.3837 0.6708 0.5020 0.028 Uiso 1 1 calc R . .
C36 C -0.3187(8) 0.6432(7) 0.5816(4) 0.0220(18) Uani 1 1 d . . .
H36A H -0.2376 0.6803 0.5715 0.026 Uiso 1 1 calc R . .
C37 C -0.2508(7) 0.6119(7) 0.6815(4) 0.0195(17) Uani 1 1 d . . .
H37A H -0.1740 0.6485 0.6654 0.023 Uiso 1 1 calc R . .
C38 C -0.1500(7) 0.6083(7) 0.7725(3) 0.0180(17) Uani 1 1 d . . .
C39 C -0.1457(7) 0.5174(7) 0.8020(4) 0.0198(18) Uani 1 1 d . . .
C40 C -0.0490(8) 0.5410(8) 0.8406(4) 0.028(2) Uani 1 1 d . . .
H40A H -0.0458 0.4798 0.8605 0.034 Uiso 1 1 calc R . .
C41 C 0.0450(9) 0.6531(10) 0.8511(4) 0.036(2) Uani 1 1 d . . .
H41A H 0.1107 0.6688 0.8789 0.044 Uiso 1 1 calc R . .
C42 C 0.0414(8) 0.7426(8) 0.8202(4) 0.029(2) Uani 1 1 d . . .
H42A H 0.1068 0.8187 0.8258 0.034 Uiso 1 1 calc R . .
C43 C -0.0556(7) 0.7218(8) 0.7818(4) 0.0226(18) Uani 1 1 d . . .
H43A H -0.0586 0.7831 0.7619 0.027 Uiso 1 1 calc R . .
C44 C -0.2454(8) 0.3962(8) 0.7874(4) 0.0248(19) Uani 1 1 d . . .
H44A H -0.2514 0.3772 0.7424 0.030 Uiso 1 1 calc R . .
H44B H -0.2266 0.3417 0.8087 0.030 Uiso 1 1 calc R . .
C45 C -0.7628(8) 0.4719(8) 0.5841(4) 0.0244(19) Uani 1 1 d . . .
H45A H -0.7416 0.5522 0.5774 0.037 Uiso 1 1 calc R . .
H45B H -0.8411 0.4333 0.6017 0.037 Uiso 1 1 calc R . .
H45C H -0.7658 0.4318 0.5446 0.037 Uiso 1 1 calc R . .
C51 C -1.0935(7) 0.2251(7) 0.8399(4) 0.0168(17) Uani 1 1 d . . .
C52 C -1.1233(8) 0.2378(8) 0.9009(4) 0.0225(18) Uani 1 1 d . . .
H52A H -1.2022 0.1900 0.9126 0.027 Uiso 1 1 calc R . .
C53 C -1.0390(8) 0.3190(8) 0.9439(4) 0.0235(19) Uani 1 1 d . . .
H53A H -1.0606 0.3276 0.9844 0.028 Uiso 1 1 calc R . .
C54 C -0.9242(7) 0.3869(8) 0.9275(4) 0.0210(18) Uani 1 1 d . . .
H54A H -0.8667 0.4424 0.9570 0.025 Uiso 1 1 calc R . .
C55 C -0.8912(7) 0.3757(7) 0.8691(4) 0.0176(17) Uani 1 1 d . . .
C56 C -0.9748(7) 0.2930(7) 0.8237(3) 0.0162(16) Uani 1 1 d . . .
C57 C -1.1897(7) 0.1449(7) 0.7975(4) 0.0177(17) Uani 1 1 d . . .
H57A H -1.2649 0.1018 0.8145 0.021 Uiso 1 1 calc R . .
C58 C -1.2926(7) 0.0402(7) 0.7059(3) 0.0166(16) Uani 1 1 d . . .
C59 C -1.2908(7) -0.0566(7) 0.6788(4) 0.0189(17) Uani 1 1 d . . .
C60 C -1.3935(8) -0.1388(7) 0.6444(4) 0.0220(18) Uani 1 1 d . . .
H60A H -1.3949 -0.2058 0.6259 0.026 Uiso 1 1 calc R . .
C61 C -1.4931(8) -0.1239(8) 0.6368(4) 0.026(2) Uani 1 1 d . . .
H61A H -1.5619 -0.1801 0.6131 0.031 Uiso 1 1 calc R . .
C62 C -1.4918(8) -0.0247(8) 0.6644(4) 0.027(2) Uani 1 1 d . . .
H62A H -1.5602 -0.0146 0.6598 0.033 Uiso 1 1 calc R . .
C63 C -1.3920(8) 0.0569(8) 0.6978(4) 0.026(2) Uani 1 1 d . . .
H63A H -1.3902 0.1246 0.7155 0.031 Uiso 1 1 calc R . .
C64 C -1.1856(7) -0.0759(7) 0.6888(4) 0.0208(18) Uani 1 1 d . . .
H64A H -1.1740 -0.0842 0.7333 0.025 Uiso 1 1 calc R . .
H64B H -1.2008 -0.1482 0.6657 0.025 Uiso 1 1 calc R . .
C65 C -0.6948(7) 0.5318(8) 0.8897(4) 0.0245(19) Uani 1 1 d . . .
H65A H -0.7258 0.5851 0.8994 0.037 Uiso 1 1 calc R . .
H65B H -0.6190 0.5730 0.8700 0.037 Uiso 1 1 calc R . .
H65C H -0.6821 0.5009 0.9278 0.037 Uiso 1 1 calc R . .
C71 C -0.9257(7) 0.1715(7) 0.5580(4) 0.0190(17) Uani 1 1 d . . .
C72 C -0.8928(8) 0.1262(8) 0.5078(4) 0.0260(19) Uani 1 1 d . . .
H72A H -0.9382 0.1068 0.4695 0.031 Uiso 1 1 calc R . .
C73 C -0.7952(8) 0.1094(7) 0.5132(4) 0.0239(19) Uani 1 1 d . . .
H73A H -0.7751 0.0766 0.4789 0.029 Uiso 1 1 calc R . .
C74 C -0.7246(7) 0.1399(7) 0.5690(4) 0.0210(18) Uani 1 1 d . . .
H74A H -0.6585 0.1261 0.5728 0.025 Uiso 1 1 calc R . .
C75 C -0.7525(7) 0.1900(7) 0.6178(4) 0.0183(17) Uani 1 1 d . . .
C76 C -0.8530(7) 0.2066(7) 0.6135(4) 0.0186(17) Uani 1 1 d . . .
C77 C -1.0328(7) 0.1842(7) 0.5505(4) 0.0207(18) Uani 1 1 d . . .
H77A H -1.0677 0.1728 0.5098 0.025 Uiso 1 1 calc R . .
C78 C -1.1873(7) 0.2207(8) 0.5774(4) 0.0212(18) Uani 1 1 d . . .
C79 C -1.1902(8) 0.3186(8) 0.6037(4) 0.0232(19) Uani 1 1 d . . .
C80 C -1.2902(8) 0.3313(8) 0.5874(4) 0.027(2) Uani 1 1 d . . .
H80A H -1.2945 0.3966 0.6042 0.032 Uiso 1 1 calc R . .
C81 C -1.3821(8) 0.2521(9) 0.5480(5) 0.033(2) Uani 1 1 d . . .
H81A H -1.4487 0.2627 0.5378 0.040 Uiso 1 1 calc R . .
C82 C -1.3766(8) 0.1563(9) 0.5233(4) 0.033(2) Uani 1 1 d . . .
H82A H -1.4394 0.1015 0.4958 0.040 Uiso 1 1 calc R . .
C83 C -1.2791(9) 0.1402(9) 0.5388(4) 0.033(2) Uani 1 1 d . . .
H83A H -1.2765 0.0737 0.5227 0.039 Uiso 1 1 calc R . .
C84 C -1.0866(8) 0.4138(8) 0.6418(4) 0.026(2) Uani 1 1 d . . .
H84A H -1.0164 0.4493 0.6164 0.031 Uiso 1 1 calc R . .
H84B H -1.1070 0.4744 0.6550 0.031 Uiso 1 1 calc R . .
C85 C -0.5936(9) 0.2066(10) 0.6862(5) 0.037(2) Uani 1 1 d . . .
H85A H -0.6250 0.1228 0.6819 0.055 Uiso 1 1 calc R . .
H85B H -0.5591 0.2354 0.7284 0.055 Uiso 1 1 calc R . .
H85C H -0.5320 0.2438 0.6568 0.055 Uiso 1 1 calc R . .
O1S O 0.0110(14) 0.3670(19) 0.4464(10) 0.082(6) Uiso 0.50 1 d PDU . .
C1S C -0.1030(15) 0.342(2) 0.4368(11) 0.049(5) Uiso 0.50 1 d PDU . .
O2S O 0.5954(17) 0.982(2) 0.1703(10) 0.092(6) Uiso 0.50 1 d PDU A 1
C2S C 0.6919(18) 1.033(2) 0.1372(10) 0.053(6) Uiso 0.50 1 d PDU A 1
O2A O 0.510(2) 1.009(2) 0.1533(11) 0.034(6) Uiso 0.25 1 d PDU B 2
C2A C 0.431(4) 1.016(5) 0.114(2) 0.058(11) Uiso 0.25 1 d PDU B 2

loop_
_atom_site_aniso_label
_atom_site_aniso_U_11
_atom_site_aniso_U_22
_atom_site_aniso_U_33
_atom_site_aniso_U_23
_atom_site_aniso_U_13
_atom_site_aniso_U_12
Pr1 0.0161(3) 0.0142(3) 0.0173(3) 0.00225(18) 0.00038(18) 0.0080(2)
Zn1 0.0160(5) 0.0154(5) 0.0165(5) 0.0043(4) 0.0022(4) 0.0074(4)
Zn2 0.0163(5) 0.0180(5) 0.0165(5) 0.0005(4) 0.0007(4) 0.0089(4)
N11 0.018(3) 0.010(3) 0.017(3) 0.001(3) 0.002(3) 0.007(3)
N31 0.024(4) 0.019(4) 0.022(4) 0.001(3) 0.002(3) 0.016(3)
N51 0.013(3) 0.012(3) 0.022(4) -0.004(3) -0.005(3) 0.004(3)
N71 0.017(3) 0.018(4) 0.020(3) 0.001(3) -0.002(3) 0.011(3)
N91 0.048(5) 0.038(5) 0.033(4) 0.012(4) 0.011(4) 0.028(5)
N101 0.059(7) 0.022(5) 0.049(6) 0.007(4) 0.009(5) 0.013(5)
N111 0.028(4) 0.025(4) 0.030(4) 0.007(3) 0.005(3) 0.017(4)
O11 0.015(3) 0.014(3) 0.019(3) 0.005(2) 0.002(2) 0.006(2)
O12 0.021(3) 0.014(3) 0.021(3) 0.006(2) 0.001(2) 0.006(3)
O13 0.024(3) 0.016(3) 0.016(3) 0.005(2) -0.001(2) 0.007(3)
O31 0.022(3) 0.016(3) 0.014(3) 0.003(2) 0.002(2) 0.013(3)
O32 0.017(3) 0.013(3) 0.019(3) 0.011(2) 0.001(2) 0.002(2)
O33 0.021(3) 0.017(3) 0.027(3) 0.008(2) 0.007(2) 0.013(3)
O51 0.017(3) 0.022(3) 0.013(3) 0.001(2) 0.001(2) 0.011(3)
O52 0.019(3) 0.020(3) 0.017(3) -0.005(2) -0.003(2) 0.008(3)
O53 0.019(3) 0.021(3) 0.032(3) 0.007(3) 0.008(2) 0.012(3)
O71 0.019(3) 0.011(3) 0.016(3) 0.000(2) 0.000(2) 0.006(2)
O72 0.017(3) 0.020(3) 0.023(3) 0.000(2) -0.001(2) 0.011(3)
O73 0.025(3) 0.025(3) 0.021(3) -0.001(3) -0.003(2) 0.016(3)
O91 0.021(3) 0.011(3) 0.032(3) 0.001(3) -0.005(3) 0.005(3)
O92 0.020(3) 0.021(3) 0.030(3) 0.005(3) -0.001(2) 0.010(3)
O93 0.099(8) 0.050(6) 0.111(8) 0.013(6) 0.009(6) 0.048(6)
O101 0.068(7) 0.118(11) 0.171(12) 0.066(9) 0.045(8) 0.068(8)
O102 0.100(8) 0.071(7) 0.074(6) 0.011(6) 0.018(6) 0.051(7)
O103 0.029(5) 0.162(13) 0.107(8) 0.084(9) 0.000(5) 0.012(7)
O111 0.048(4) 0.035(4) 0.028(3) 0.009(3) 0.006(3) 0.022(4)
O112 0.033(4) 0.032(4) 0.026(3) 0.001(3) -0.002(3) 0.018(3)
O113 0.031(4) 0.017(3) 0.044(4) 0.003(3) 0.003(3) 0.011(3)
C11 0.021(4) 0.026(5) 0.019(4) 0.008(3) 0.011(3) 0.019(4)
C12 0.014(4) 0.015(4) 0.018(4) 0.002(3) 0.001(3) 0.010(3)
C13 0.017(4) 0.020(4) 0.019(4) 0.002(3) 0.000(3) 0.011(4)
C14 0.018(4) 0.016(4) 0.029(5) 0.008(4) 0.010(4) 0.008(4)
C15 0.031(5) 0.029(5) 0.016(4) 0.012(4) 0.009(3) 0.020(4)
C16 0.018(4) 0.016(4) 0.020(4) 0.008(3) 0.008(3) 0.008(4)
C17 0.022(4) 0.015(4) 0.015(4) 0.002(3) 0.003(3) 0.011(4)
C18 0.016(4) 0.016(4) 0.014(4) 0.001(3) 0.003(3) 0.006(4)
C19 0.023(4) 0.025(5) 0.018(4) 0.002(4) 0.000(3) 0.013(4)
C20 0.028(5) 0.023(5) 0.017(4) 0.010(4) 0.000(3) 0.010(4)
C21 0.022(4) 0.011(4) 0.032(5) 0.000(4) -0.005(4) 0.001(4)
C22 0.020(4) 0.013(4) 0.026(4) 0.000(4) -0.003(3) 0.002(4)
C23 0.025(4) 0.030(5) 0.018(4) 0.003(4) 0.002(3) 0.022(4)
C24 0.020(4) 0.018(4) 0.024(4) 0.003(4) 0.002(3) 0.009(4)
C25 0.025(5) 0.014(4) 0.026(4) 0.002(4) -0.010(4) 0.001(4)
C31 0.028(5) 0.012(4) 0.016(4) 0.002(3) 0.004(3) 0.010(4)
C32 0.023(4) 0.012(4) 0.014(4) 0.000(3) -0.001(3) 0.010(4)
C33 0.021(4) 0.011(4) 0.020(4) -0.001(3) 0.002(3) 0.007(4)
C34 0.031(5) 0.024(5) 0.016(4) -0.002(4) -0.001(4) 0.014(4)
C35 0.039(5) 0.015(4) 0.018(4) 0.002(3) 0.004(4) 0.014(4)
C36 0.026(5) 0.017(4) 0.025(4) 0.003(4) 0.009(4) 0.011(4)
C37 0.019(4) 0.021(4) 0.019(4) -0.004(3) -0.001(3) 0.010(4)
C38 0.015(4) 0.022(5) 0.015(4) -0.002(3) 0.004(3) 0.008(4)
C39 0.021(4) 0.018(4) 0.027(4) 0.010(4) 0.009(3) 0.013(4)
C40 0.021(5) 0.030(5) 0.041(5) 0.020(4) 0.011(4) 0.016(4)
C41 0.027(5) 0.054(7) 0.033(5) 0.012(5) 0.005(4) 0.023(5)
C42 0.014(4) 0.026(5) 0.037(5) 0.010(4) 0.011(4) 0.002(4)
C43 0.025(5) 0.024(5) 0.027(4) 0.006(4) 0.003(4) 0.019(4)
C44 0.029(5) 0.025(5) 0.030(5) 0.009(4) 0.014(4) 0.019(4)
C45 0.033(5) 0.023(5) 0.023(4) 0.003(4) -0.004(4) 0.018(4)
C51 0.019(4) 0.016(4) 0.020(4) 0.003(3) 0.002(3) 0.011(4)
C52 0.023(4) 0.026(5) 0.021(4) 0.000(4) -0.004(3) 0.014(4)
C53 0.027(5) 0.024(5) 0.020(4) 0.006(4) 0.002(4) 0.012(4)
C54 0.024(4) 0.026(5) 0.021(4) 0.002(4) -0.001(3) 0.018(4)
C55 0.023(4) 0.017(4) 0.019(4) 0.008(3) 0.002(3) 0.013(4)
C56 0.022(4) 0.013(4) 0.018(4) 0.005(3) -0.001(3) 0.012(4)
C57 0.022(4) 0.018(4) 0.023(4) 0.011(3) 0.006(3) 0.016(4)
C58 0.021(4) 0.018(4) 0.014(4) 0.003(3) 0.003(3) 0.011(4)
C59 0.023(4) 0.011(4) 0.018(4) 0.005(3) 0.000(3) 0.005(4)
C60 0.028(5) 0.016(4) 0.025(4) 0.004(4) 0.000(4) 0.013(4)
C61 0.023(4) 0.019(5) 0.023(4) 0.006(4) -0.003(4) 0.000(4)
C62 0.017(4) 0.027(5) 0.038(5) -0.002(4) -0.007(4) 0.012(4)
C63 0.027(5) 0.029(5) 0.022(4) 0.002(4) -0.001(4) 0.014(4)
C64 0.023(4) 0.014(4) 0.028(4) 0.000(4) 0.004(4) 0.010(4)
C65 0.017(4) 0.027(5) 0.025(4) -0.006(4) -0.007(3) 0.008(4)
C71 0.023(4) 0.018(4) 0.020(4) 0.006(3) 0.005(3) 0.012(4)
C72 0.027(5) 0.017(4) 0.026(4) 0.000(4) 0.000(4) 0.004(4)
C73 0.026(5) 0.017(4) 0.027(4) 0.002(4) 0.011(4) 0.008(4)
C74 0.021(4) 0.015(4) 0.032(5) 0.006(4) 0.007(4) 0.013(4)
C75 0.021(4) 0.016(4) 0.021(4) 0.005(3) 0.006(3) 0.011(4)
C76 0.025(4) 0.012(4) 0.018(4) 0.003(3) 0.005(3) 0.007(4)
C77 0.025(4) 0.018(4) 0.019(4) 0.001(3) -0.003(3) 0.010(4)
C78 0.021(4) 0.025(5) 0.024(4) 0.002(4) 0.002(3) 0.016(4)
C79 0.028(5) 0.025(5) 0.019(4) 0.010(4) 0.002(4) 0.014(4)
C80 0.036(5) 0.030(5) 0.022(4) 0.008(4) -0.001(4) 0.021(5)
C81 0.027(5) 0.039(6) 0.045(6) 0.016(5) 0.009(4) 0.025(5)
C82 0.028(5) 0.036(6) 0.035(5) 0.010(4) -0.007(4) 0.014(5)
C83 0.037(5) 0.033(6) 0.028(5) -0.005(4) -0.016(4) 0.019(5)
C84 0.020(4) 0.025(5) 0.038(5) 0.011(4) 0.004(4) 0.013(4)
C85 0.034(5) 0.044(6) 0.045(6) -0.012(5) -0.010(5) 0.030(5)

loop_
_atom_type_symbol
_atom_type_description
_atom_type_scat_dispersion_real
_atom_type_scat_dispersion_imag
_atom_type_scat_source
C C 0.0033 0.0016 'International Tables Vol C Tables 4.2.6.8 and 6.1.1.4'
H H 0.0000 0.0000 'International Tables Vol C Tables 4.2.6.8 and 6.1.1.4'
N N 0.0061 0.0033 'International Tables Vol C Tables 4.2.6.8 and 6.1.1.4'
O O 0.0106 0.0060 'International Tables Vol C Tables 4.2.6.8 and 6.1.1.4'
Pr Pr -0.2180 2.8214 'International Tables Vol C Tables 4.2.6.8 and 6.1.1.4'
Zn Zn 0.2839 1.4301 'International Tables Vol C Tables 4.2.6.8 and 6.1.1.4'

loop_
_geom_angle_atom_site_label_1
_geom_angle_atom_site_label_2
_geom_angle_atom_site_label_3
_geom_angle
O11 Pr1 O71 145.33(18)
O11 Pr1 O51 117.21(18)
O71 Pr1 O51 61.91(18)
O11 Pr1 O31 62.49(17)
O71 Pr1 O31 116.53(17)
O51 Pr1 O31 177.15(17)
O11 Pr1 O92 85.06(18)
O71 Pr1 O92 128.76(18)
O51 Pr1 O92 112.15(18)
O31 Pr1 O92 70.69(18)
O11 Pr1 O91 130.80(18)
O71 Pr1 O91 83.15(18)
O51 Pr1 O91 70.41(19)
O31 Pr1 O91 112.05(18)
O92 Pr1 O91 51.36(18)
O11 Pr1 O52 70.82(17)
O71 Pr1 O52 121.91(18)
O51 Pr1 O52 60.16(17)
O31 Pr1 O52 121.53(17)
O92 Pr1 O52 72.20(18)
O91 Pr1 O52 74.35(18)
O11 Pr1 O72 90.28(17)
O71 Pr1 O72 60.09(17)
O51 Pr1 O72 106.52(18)
O31 Pr1 O72 70.75(17)
O92 Pr1 O72 138.59(18)
O91 Pr1 O72 136.52(17)
O52 Pr1 O72 143.66(18)
O11 Pr1 O32 122.20(17)
O71 Pr1 O32 70.48(17)
O51 Pr1 O32 120.57(16)
O31 Pr1 O32 59.89(16)
O92 Pr1 O32 72.65(18)
O91 Pr1 O32 70.59(18)
O52 Pr1 O32 140.90(18)
O72 Pr1 O32 75.43(17)
O11 Pr1 O12 60.50(17)
O71 Pr1 O12 91.32(18)
O51 Pr1 O12 68.25(17)
O31 Pr1 O12 109.77(16)
O92 Pr1 O12 136.37(18)
O91 Pr1 O12 135.59(18)
O52 Pr1 O12 71.62(18)
O72 Pr1 O12 72.07(17)
O32 Pr1 O12 147.44(17)
O11 Pr1 N91 108.7(2)
O71 Pr1 N91 106.0(2)
O51 Pr1 N91 90.8(2)
O31 Pr1 N91 92.0(2)
O92 Pr1 N91 26.2(2)
O91 Pr1 N91 25.2(2)
O52 Pr1 N91 71.2(2)
O72 Pr1 N91 145.1(2)
O32 Pr1 N91 69.7(2)
O12 Pr1 N91 142.7(2)
O11 Zn1 N31 159.5(3)
O11 Zn1 O31 77.2(2)
N31 Zn1 O31 89.9(2)
O11 Zn1 N11 86.3(2)
N31 Zn1 N11 111.2(3)
O31 Zn1 N11 152.6(2)
O11 Zn1 O33 86.8(2)
N31 Zn1 O33 83.0(2)
O31 Zn1 O33 111.0(2)
N11 Zn1 O33 89.4(2)
O11 Zn1 O13 105.5(2)
N31 Zn1 O13 88.0(2)
O31 Zn1 O13 81.8(2)
N11 Zn1 O13 81.8(2)
O33 Zn1 O13 164.2(2)
O71 Zn2 N51 154.4(2)
O71 Zn2 O51 76.2(2)
N51 Zn2 O51 89.6(2)
O71 Zn2 N71 86.1(2)
N51 Zn2 N71 114.1(3)
O51 Zn2 N71 152.3(3)
O71 Zn2 O73 107.3(2)
N51 Zn2 O73 91.3(2)
O51 Zn2 O73 82.0(2)
N71 Zn2 O73 83.2(2)
O71 Zn2 O53 86.0(2)
N51 Zn2 O53 79.8(2)
O51 Zn2 O53 112.0(2)
N71 Zn2 O53 87.4(2)
O73 Zn2 O53 163.1(2)
C17 N11 C18 117.7(6)
C17 N11 Zn1 121.9(5)
C18 N11 Zn1 119.1(5)
C37 N31 C38 119.6(7)
C37 N31 Zn1 125.6(6)
C38 N31 Zn1 114.3(5)
C57 N51 C58 118.6(7)
C57 N51 Zn2 125.7(6)
C58 N51 Zn2 115.7(5)
C77 N71 C78 118.1(7)
C77 N71 Zn2 123.2(5)
C78 N71 Zn2 118.0(5)
O91 N91 O92 120.3(8)
O91 N91 O93 121.0(8)
O92 N91 O93 118.7(8)
O91 N91 Pr1 60.2(4)
O92 N91 Pr1 60.1(4)
O93 N91 Pr1 178.8(7)
O103 N101 O101 124.8(13)
O103 N101 O102 111.6(12)
O101 N101 O102 123.5(12)
O113 N111 O111 122.3(8)
O113 N111 O112 118.3(7)
O111 N111 O112 119.4(8)
C12 O11 Zn1 121.6(5)
C12 O11 Pr1 126.4(5)
Zn1 O11 Pr1 111.7(2)
C13 O12 C25 118.0(6)
C13 O12 Pr1 114.7(5)
C25 O12 Pr1 124.8(4)
C24 O13 Zn1 121.6(4)
C24 O13 H13 119.2
Zn1 O13 H13 119.2
C32 O31 Zn1 123.6(5)
C32 O31 Pr1 126.7(5)
Zn1 O31 Pr1 105.6(2)
C33 O32 C45 115.7(6)
C33 O32 Pr1 120.9(4)
C45 O32 Pr1 122.6(5)
C44 O33 Zn1 117.9(5)
C44 O33 H33 121.1
Zn1 O33 H33 121.1
C56 O51 Zn2 125.6(5)
C56 O51 Pr1 126.7(5)
Zn2 O51 Pr1 106.6(2)
C55 O52 C65 115.7(6)
C55 O52 Pr1 121.5(5)
C65 O52 Pr1 122.9(5)
C64 O53 Zn2 121.1(5)
C64 O53 H53 119.5
Zn2 O53 H53 119.5
C76 O71 Zn2 123.0(5)
C76 O71 Pr1 124.5(5)
Zn2 O71 Pr1 112.2(2)
C75 O72 C85 116.7(6)
C75 O72 Pr1 116.4(4)
C85 O72 Pr1 125.8(5)
C84 O73 Zn2 121.8(5)
C84 O73 H73 119.1
Zn2 O73 H73 119.1
N91 O91 Pr1 94.6(5)
N91 O92 Pr1 93.7(5)
C12 C11 C16 118.9(8)
C12 C11 C17 123.2(7)
C16 C11 C17 117.8(7)
O11 C12 C11 124.2(7)
O11 C12 C13 117.0(7)
C11 C12 C13 118.7(7)
C12 C13 C14 122.4(7)
C12 C13 O12 114.3(7)
C14 C13 O12 123.3(7)
C13 C14 C15 118.3(8)
C13 C14 H14A 120.8
C15 C14 H14A 120.8
C16 C15 C14 120.3(8)
C16 C15 H15A 119.9
C14 C15 H15A 119.9
C15 C16 C11 121.3(8)
C15 C16 H16A 119.3
C11 C16 H16A 119.3
N11 C17 C11 125.8(7)
N11 C17 H17A 117.1
C11 C17 H17A 117.1
C19 C18 C23 121.9(8)
C19 C18 N11 120.9(7)
C23 C18 N11 117.2(7)
C18 C19 C20 119.1(8)
C18 C19 H19A 120.4
C20 C19 H19A 120.4
C19 C20 C21 120.2(8)
C19 C20 H20A 119.9
C21 C20 H20A 119.9
C22 C21 C20 119.6(8)
C22 C21 H21A 120.2
C20 C21 H21A 120.2
C21 C22 C23 121.6(8)
C21 C22 H22A 119.2
C23 C22 H22A 119.2
C22 C23 C18 117.6(7)
C22 C23 C24 120.5(8)
C18 C23 C24 121.7(8)
O13 C24 C23 111.8(7)
O13 C24 H24A 109.2
C23 C24 H24A 109.2
O13 C24 H24B 109.2
C23 C24 H24B 109.2
H24A C24 H24B 107.9
O12 C25 H25A 109.5
O12 C25 H25B 109.5
H25A C25 H25B 109.5
O12 C25 H25C 109.5
H25A C25 H25C 109.5
H25B C25 H25C 109.5
C32 C31 C36 120.4(7)
C32 C31 C37 125.2(7)
C36 C31 C37 114.5(7)
O31 C32 C33 118.6(7)
O31 C32 C31 125.1(7)
C33 C32 C31 116.3(7)
C34 C33 O32 123.4(7)
C34 C33 C32 123.1(8)
O32 C33 C32 113.5(7)
C33 C34 C35 120.2(8)
C33 C34 H34A 119.9
C35 C34 H34A 119.9
C36 C35 C34 120.3(8)
C36 C35 H35A 119.9
C34 C35 H35A 119.9
C35 C36 C31 119.8(8)
C35 C36 H36A 120.1
C31 C36 H36A 120.1
N31 C37 C31 125.7(8)
N31 C37 H37A 117.2
C31 C37 H37A 117.2
C43 C38 C39 120.6(7)
C43 C38 N31 121.1(8)
C39 C38 N31 118.1(7)
C40 C39 C38 119.2(8)
C40 C39 C44 122.1(8)
C38 C39 C44 118.6(7)
C39 C40 C41 121.2(9)
C39 C40 H40A 119.4
C41 C40 H40A 119.4
C40 C41 C42 119.1(9)
C40 C41 H41A 120.4
C42 C41 H41A 120.4
C43 C42 C41 121.0(9)
C43 C42 H42A 119.5
C41 C42 H42A 119.5
C42 C43 C38 118.8(8)
C42 C43 H43A 120.6
C38 C43 H43A 120.6
O33 C44 C39 112.4(7)
O33 C44 H44A 109.1
C39 C44 H44A 109.1
O33 C44 H44B 109.1
C39 C44 H44B 109.1
H44A C44 H44B 107.9
O32 C45 H45A 109.5
O32 C45 H45B 109.5
H45A C45 H45B 109.5
O32 C45 H45C 109.5
H45A C45 H45C 109.5
H45B C45 H45C 109.5
C56 C51 C52 119.1(7)
C56 C51 C57 124.2(7)
C52 C51 C57 116.7(7)
C53 C52 C51 121.0(8)
C53 C52 H52A 119.5
C51 C52 H52A 119.5
C54 C53 C52 119.7(8)
C54 C53 H53A 120.2
C52 C53 H53A 120.2
C55 C54 C53 121.0(8)
C55 C54 H54A 119.5
C53 C54 H54A 119.5
O52 C55 C54 125.6(8)
O52 C55 C56 113.3(7)
C54 C55 C56 121.1(8)
O51 C56 C51 124.2(7)
O51 C56 C55 117.8(7)
C51 C56 C55 118.0(7)
N51 C57 C51 127.8(8)
N51 C57 H57A 116.1
C51 C57 H57A 116.1
C59 C58 C63 121.5(8)
C59 C58 N51 117.2(7)
C63 C58 N51 121.2(7)
C58 C59 C60 117.8(7)
C58 C59 C64 121.5(7)
C60 C59 C64 120.6(7)
C61 C60 C59 121.1(8)
C61 C60 H60A 119.4
C59 C60 H60A 119.4
C60 C61 C62 119.7(8)
C60 C61 H61A 120.2
C62 C61 H61A 120.2
C63 C62 C61 120.0(8)
C63 C62 H62A 120.0
C61 C62 H62A 120.0
C62 C63 C58 119.8(8)
C62 C63 H63A 120.1
C58 C63 H63A 120.1
O53 C64 C59 110.6(7)
O53 C64 H64A 109.5
C59 C64 H64A 109.5
O53 C64 H64B 109.5
C59 C64 H64B 109.5
H64A C64 H64B 108.1
O52 C65 H65A 109.5
O52 C65 H65B 109.5
H65A C65 H65B 109.5
O52 C65 H65C 109.5
H65A C65 H65C 109.5
H65B C65 H65C 109.5
C72 C71 C76 119.0(7)
C72 C71 C77 118.6(7)
C76 C71 C77 122.4(7)
C73 C72 C71 120.6(8)
C73 C72 H72A 119.7
C71 C72 H72A 119.7
C72 C73 C74 120.9(8)
C72 C73 H73A 119.6
C74 C73 H73A 119.6
C75 C74 C73 119.1(7)
C75 C74 H74A 120.4
C73 C74 H74A 120.4
C74 C75 O72 126.7(7)
C74 C75 C76 120.9(7)
O72 C75 C76 112.4(7)
O71 C76 C75 117.3(7)
O71 C76 C71 123.4(7)
C75 C76 C71 119.3(7)
N71 C77 C71 126.1(7)
N71 C77 H77A 117.0
C71 C77 H77A 117.0
C83 C78 C79 121.5(8)
C83 C78 N71 122.0(8)
C79 C78 N71 116.5(7)
C80 C79 C78 117.0(8)
C80 C79 C84 119.7(8)
C78 C79 C84 122.9(7)
C81 C80 C79 122.0(9)
C81 C80 H80A 119.0
C79 C80 H80A 119.0
C80 C81 C82 119.4(8)
C80 C81 H81A 120.3
C82 C81 H81A 120.3
C81 C82 C83 120.2(9)
C81 C82 H82A 119.9
C83 C82 H82A 119.9
C78 C83 C82 119.8(9)
C78 C83 H83A 120.1
C82 C83 H83A 120.1
O73 C84 C79 110.4(7)
O73 C84 H84A 109.6
C79 C84 H84A 109.6
O73 C84 H84B 109.6
C79 C84 H84B 109.6
H84A C84 H84B 108.1
O72 C85 H85A 109.5
O72 C85 H85B 109.5
H85A C85 H85B 109.5
O72 C85 H85C 109.5
H85A C85 H85C 109.5
H85B C85 H85C 109.5

loop_
_geom_bond_atom_site_label_1
_geom_bond_atom_site_label_2
_geom_bond_distance
Pr1 O11 2.397(5)
Pr1 O71 2.403(5)
Pr1 O51 2.501(6)
Pr1 O31 2.535(6)
Pr1 O92 2.538(6)
Pr1 O91 2.544(6)
Pr1 O52 2.656(5)
Pr1 O72 2.665(6)
Pr1 O32 2.675(5)
Pr1 O12 2.686(5)
Pr1 N91 2.922(9)
Zn1 O11 2.038(5)
Zn1 N31 2.056(7)
Zn1 O31 2.066(5)
Zn1 N11 2.080(6)
Zn1 O33 2.263(5)
Zn1 O13 2.284(6)
Zn2 O71 2.019(5)
Zn2 N51 2.041(7)
Zn2 O51 2.072(5)
Zn2 N71 2.100(6)
Zn2 O73 2.233(6)
Zn2 O53 2.341(6)
N11 C17 1.292(10)
N11 C18 1.447(10)
N31 C37 1.275(10)
N31 C38 1.430(10)
N51 C57 1.285(10)
N51 C58 1.431(10)
N71 C77 1.287(11)
N71 C78 1.437(10)
N91 O91 1.247(10)
N91 O92 1.292(10)
N91 O93 1.530(12)
N101 O103 1.207(13)
N101 O101 1.242(13)
N101 O102 1.251(13)
N111 O113 1.243(10)
N111 O111 1.246(9)
N111 O112 1.273(9)
O11 C12 1.329(9)
O12 C13 1.397(9)
O12 C25 1.428(10)
O13 C24 1.440(10)
O13 H13 0.9500
O31 C32 1.314(9)
O32 C33 1.397(10)
O32 C45 1.447(9)
O33 C44 1.459(10)
O33 H33 0.9500
O51 C56 1.328(9)
O52 C55 1.372(10)
O52 C65 1.437(10)
O53 C64 1.422(10)
O53 H53 0.9500
O71 C76 1.332(9)
O72 C75 1.385(10)
O72 C85 1.430(10)
O73 C84 1.427(10)
O73 H73 0.9500
C11 C12 1.389(11)
C11 C16 1.424(11)
C11 C17 1.456(12)
C12 C13 1.392(11)
C13 C14 1.395(11)
C14 C15 1.397(12)
C14 H14A 0.9500
C15 C16 1.363(12)
C15 H15A 0.9500
C16 H16A 0.9500
C17 H17A 0.9500
C18 C19 1.376(11)
C18 C23 1.411(11)
C19 C20 1.397(12)
C19 H19A 0.9500
C20 C21 1.399(12)
C20 H20A 0.9500
C21 C22 1.381(12)
C21 H21A 0.9500
C22 C23 1.392(12)
C22 H22A 0.9500
C23 C24 1.501(11)
C24 H24A 0.9900
C24 H24B 0.9900
C25 H25A 0.9800
C25 H25B 0.9800
C25 H25C 0.9800
C31 C32 1.420(11)
C31 C36 1.442(11)
C31 C37 1.451(11)
C32 C33 1.414(11)
C33 C34 1.361(12)
C34 C35 1.403(13)
C34 H34A 0.9500
C35 C36 1.366(12)
C35 H35A 0.9500
C36 H36A 0.9500
C37 H37A 0.9500
C38 C43 1.404(12)
C38 C39 1.408(11)
C39 C40 1.368(12)
C39 C44 1.506(12)
C40 C41 1.393(14)
C40 H40A 0.9500
C41 C42 1.403(14)
C41 H41A 0.9500
C42 C43 1.378(12)
C42 H42A 0.9500
C43 H43A 0.9500
C44 H44A 0.9900
C44 H44B 0.9900
C45 H45A 0.9800
C45 H45B 0.9800
C45 H45C 0.9800
C51 C56 1.413(11)
C51 C52 1.415(11)
C51 C57 1.443(12)
C52 C53 1.389(12)
C52 H52A 0.9500
C53 C54 1.375(12)
C53 H53A 0.9500
C54 C55 1.373(11)
C54 H54A 0.9500
C55 C56 1.425(11)
C57 H57A 0.9500
C58 C59 1.396(11)
C58 C63 1.400(12)
C59 C60 1.403(12)
C59 C64 1.498(11)
C60 C61 1.387(12)
C60 H60A 0.9500
C61 C62 1.413(13)
C61 H61A 0.9500
C62 C63 1.369(13)
C62 H62A 0.9500
C63 H63A 0.9500
C64 H64A 0.9900
C64 H64B 0.9900
C65 H65A 0.9800
C65 H65B 0.9800
C65 H65C 0.9800
C71 C72 1.394(12)
C71 C76 1.415(11)
C71 C77 1.463(11)
C72 C73 1.373(12)
C72 H72A 0.9500
C73 C74 1.408(12)
C73 H73A 0.9500
C74 C75 1.372(11)
C74 H74A 0.9500
C75 C76 1.407(11)
C77 H77A 0.9500
C78 C83 1.371(12)
C78 C79 1.411(12)
C79 C80 1.406(12)
C79 C84 1.506(13)
C80 C81 1.375(13)
C80 H80A 0.9500
C81 C82 1.389(14)
C81 H81A 0.9500
C82 C83 1.397(13)
C82 H82A 0.9500
C83 H83A 0.9500
C84 H84A 0.9900
C84 H84B 0.9900
C85 H85A 0.9800
C85 H85B 0.9800
C85 H85C 0.9800
O1S C1S 1.3403(13)
O2S C2S 1.3401(12)
O2A C2A 1.3399(12)

loop_
_geom_torsion_atom_site_label_1
_geom_torsion_atom_site_label_2
_geom_torsion_atom_site_label_3
_geom_torsion_atom_site_label_4
_geom_torsion
O11 Zn1 N11 C17 35.2(6)
N31 Zn1 N11 C17 -133.8(6)
O31 Zn1 N11 C17 87.9(8)
O33 Zn1 N11 C17 -51.6(6)
O13 Zn1 N11 C17 141.5(6)
O11 Zn1 N11 C18 -158.1(5)
N31 Zn1 N11 C18 32.8(6)
O31 Zn1 N11 C18 -105.4(7)
O33 Zn1 N11 C18 115.1(5)
O13 Zn1 N11 C18 -51.8(5)
O11 Zn1 N31 C37 68.7(10)
O31 Zn1 N31 C37 18.2(7)
N11 Zn1 N31 C37 -144.0(7)
O33 Zn1 N31 C37 129.4(7)
O13 Zn1 N31 C37 -63.6(7)
O11 Zn1 N31 C38 -119.8(7)
O31 Zn1 N31 C38 -170.3(6)
N11 Zn1 N31 C38 27.5(6)
O33 Zn1 N31 C38 -59.1(6)
O13 Zn1 N31 C38 107.9(6)
O71 Zn2 N51 C57 66.5(9)
O51 Zn2 N51 C57 11.1(7)
N71 Zn2 N51 C57 -154.0(6)
O73 Zn2 N51 C57 -70.8(7)
O53 Zn2 N51 C57 123.6(7)
O71 Zn2 N51 C58 -116.3(6)
O51 Zn2 N51 C58 -171.7(5)
N71 Zn2 N51 C58 23.2(6)
O73 Zn2 N51 C58 106.4(5)
O53 Zn2 N51 C58 -59.2(5)
O71 Zn2 N71 C77 30.9(7)
N51 Zn2 N71 C77 -132.8(7)
O51 Zn2 N71 C77 80.7(9)
O73 Zn2 N71 C77 138.8(7)
O53 Zn2 N71 C77 -55.2(7)
O71 Zn2 N71 C78 -158.9(6)
N51 Zn2 N71 C78 37.4(7)
O51 Zn2 N71 C78 -109.1(7)
O73 Zn2 N71 C78 -51.0(6)
O53 Zn2 N71 C78 115.0(6)
O11 Pr1 N91 O91 -154.3(4)
O71 Pr1 N91 O91 25.8(5)
O51 Pr1 N91 O91 -35.1(5)
O31 Pr1 N91 O91 144.1(5)
O92 Pr1 N91 O91 179.2(8)
O52 Pr1 N91 O91 -93.1(5)
O72 Pr1 N91 O91 86.0(6)
O32 Pr1 N91 O91 87.4(5)
O12 Pr1 N91 O91 -88.7(6)
O11 Pr1 N91 O92 26.5(5)
O71 Pr1 N91 O92 -153.4(4)
O51 Pr1 N91 O92 145.7(5)
O31 Pr1 N91 O92 -35.0(5)
O91 Pr1 N91 O92 -179.2(8)
O52 Pr1 N91 O92 87.7(5)
O72 Pr1 N91 O92 -93.2(5)
O32 Pr1 N91 O92 -91.8(5)
O12 Pr1 N91 O92 92.1(5)
O11 Pr1 N91 O93 35(30)
O71 Pr1 N91 O93 -145(30)
O51 Pr1 N91 O93 155(30)
O31 Pr1 N91 O93 -26(30)
O92 Pr1 N91 O93 9(30)
O91 Pr1 N91 O93 -170(100)
O52 Pr1 N91 O93 97(30)
O72 Pr1 N91 O93 -84(30)
O32 Pr1 N91 O93 -83(30)
O12 Pr1 N91 O93 101(30)
N31 Zn1 O11 C12 107.2(8)
O31 Zn1 O11 C12 159.4(6)
N11 Zn1 O11 C12 -42.6(6)
O33 Zn1 O11 C12 47.0(6)
O13 Zn1 O11 C12 -123.0(5)
N31 Zn1 O11 Pr1 -66.8(7)
O31 Zn1 O11 Pr1 -14.6(2)
N11 Zn1 O11 Pr1 143.4(3)
O33 Zn1 O11 Pr1 -127.0(2)
O13 Zn1 O11 Pr1 63.0(3)
O71 Pr1 O11 C12 -63.0(7)
O51 Pr1 O11 C12 16.2(6)
O31 Pr1 O11 C12 -160.6(6)
O92 Pr1 O11 C12 128.6(6)
O91 Pr1 O11 C12 103.1(6)
O52 Pr1 O11 C12 55.8(6)
O72 Pr1 O11 C12 -92.6(6)
O32 Pr1 O11 C12 -165.5(5)
O12 Pr1 O11 C12 -23.5(5)
N91 Pr1 O11 C12 117.2(6)
O71 Pr1 O11 Zn1 110.6(3)
O51 Pr1 O11 Zn1 -170.2(2)
O31 Pr1 O11 Zn1 13.0(2)
O92 Pr1 O11 Zn1 -57.8(3)
O91 Pr1 O11 Zn1 -83.3(3)
O52 Pr1 O11 Zn1 -130.6(3)
O72 Pr1 O11 Zn1 81.0(3)
O32 Pr1 O11 Zn1 8.1(3)
O12 Pr1 O11 Zn1 150.1(3)
N91 Pr1 O11 Zn1 -69.2(3)
O11 Pr1 O12 C13 21.0(4)
O71 Pr1 O12 C13 179.7(5)
O51 Pr1 O12 C13 -121.3(5)
O31 Pr1 O12 C13 60.9(5)
O92 Pr1 O12 C13 -21.5(6)
O91 Pr1 O12 C13 -98.7(5)
O52 Pr1 O12 C13 -56.9(5)
O72 Pr1 O12 C13 121.9(5)
O32 Pr1 O12 C13 125.5(5)
N91 Pr1 O12 C13 -61.3(6)
O11 Pr1 O12 C25 -177.3(7)
O71 Pr1 O12 C25 -18.5(6)
O51 Pr1 O12 C25 40.4(6)
O31 Pr1 O12 C25 -137.4(6)
O92 Pr1 O12 C25 140.2(6)
O91 Pr1 O12 C25 63.0(7)
O52 Pr1 O12 C25 104.8(6)
O72 Pr1 O12 C25 -76.4(6)
O32 Pr1 O12 C25 -72.7(7)
N91 Pr1 O12 C25 100.4(7)
O11 Zn1 O13 C24 83.9(5)
N31 Zn1 O13 C24 -111.8(6)
O31 Zn1 O13 C24 158.1(6)
N11 Zn1 O13 C24 0.0(5)
O33 Zn1 O13 C24 -56.5(10)
O11 Zn1 O31 C32 171.9(6)
N31 Zn1 O31 C32 -24.2(6)
N11 Zn1 O31 C32 117.4(7)
O33 Zn1 O31 C32 -106.7(6)
O13 Zn1 O31 C32 63.8(6)
O11 Zn1 O31 Pr1 13.2(2)
N31 Zn1 O31 Pr1 177.2(2)
N11 Zn1 O31 Pr1 -41.3(6)
O33 Zn1 O31 Pr1 94.7(2)
O13 Zn1 O31 Pr1 -94.8(2)
O11 Pr1 O31 C32 -170.1(6)
O71 Pr1 O31 C32 48.9(6)
O51 Pr1 O31 C32 105(3)
O92 Pr1 O31 C32 -75.6(6)
O91 Pr1 O31 C32 -44.4(6)
O52 Pr1 O31 C32 -129.1(6)
O72 Pr1 O31 C32 89.1(6)
O32 Pr1 O31 C32 5.1(5)
O12 Pr1 O31 C32 150.9(6)
N91 Pr1 O31 C32 -60.0(6)
O11 Pr1 O31 Zn1 -12.37(19)
O71 Pr1 O31 Zn1 -153.3(2)
O51 Pr1 O31 Zn1 -97(3)
O92 Pr1 O31 Zn1 82.2(2)
O91 Pr1 O31 Zn1 113.4(2)
O52 Pr1 O31 Zn1 28.7(3)
O72 Pr1 O31 Zn1 -113.2(2)
O32 Pr1 O31 Zn1 162.9(3)
O12 Pr1 O31 Zn1 -51.4(3)
N91 Pr1 O31 Zn1 97.8(2)
O11 Pr1 O32 C33 -0.2(6)
O71 Pr1 O32 C33 -144.0(6)
O51 Pr1 O32 C33 178.1(5)
O31 Pr1 O32 C33 -5.2(5)
O92 Pr1 O32 C33 72.2(5)
O91 Pr1 O32 C33 126.5(5)
O52 Pr1 O32 C33 99.0(5)
O72 Pr1 O32 C33 -81.1(5)
O12 Pr1 O32 C33 -84.7(6)
N91 Pr1 O32 C33 99.7(6)
O11 Pr1 O32 C45 -169.2(5)
O71 Pr1 O32 C45 46.9(5)
O51 Pr1 O32 C45 9.0(6)
O31 Pr1 O32 C45 -174.2(6)
O92 Pr1 O32 C45 -96.9(6)
O91 Pr1 O32 C45 -42.6(5)
O52 Pr1 O32 C45 -70.0(6)
O72 Pr1 O32 C45 109.8(6)
O12 Pr1 O32 C45 106.2(6)
N91 Pr1 O32 C45 -69.4(6)
O11 Zn1 O33 C44 171.6(6)
N31 Zn1 O33 C44 9.4(6)
O31 Zn1 O33 C44 96.6(6)
N11 Zn1 O33 C44 -102.1(6)
O13 Zn1 O33 C44 -46.5(10)
O71 Zn2 O51 C56 -177.2(6)
N51 Zn2 O51 C56 -18.7(6)
N71 Zn2 O51 C56 131.1(6)
O73 Zn2 O51 C56 72.7(6)
O53 Zn2 O51 C56 -97.5(6)
O71 Zn2 O51 Pr1 13.8(2)
N51 Zn2 O51 Pr1 172.4(3)
N71 Zn2 O51 Pr1 -37.9(6)
O73 Zn2 O51 Pr1 -96.3(2)
O53 Zn2 O51 Pr1 93.6(2)
O11 Pr1 O51 C56 37.8(6)
O71 Pr1 O51 C56 178.5(6)
O31 Pr1 O51 C56 121(3)
O92 Pr1 O51 C56 -58.2(6)
O91 Pr1 O51 C56 -88.9(6)
O52 Pr1 O51 C56 -6.1(5)
O72 Pr1 O51 C56 136.9(6)
O32 Pr1 O51 C56 -140.6(5)
O12 Pr1 O51 C56 74.5(6)
N91 Pr1 O51 C56 -73.8(6)
O11 Pr1 O51 Zn2 -153.5(2)
O71 Pr1 O51 Zn2 -12.8(2)
O31 Pr1 O51 Zn2 -70(3)
O92 Pr1 O51 Zn2 110.5(2)
O91 Pr1 O51 Zn2 79.9(2)
O52 Pr1 O51 Zn2 162.7(3)
O72 Pr1 O51 Zn2 -54.4(3)
O32 Pr1 O51 Zn2 28.2(3)
O12 Pr1 O51 Zn2 -116.7(3)
N91 Pr1 O51 Zn2 95.0(3)
O11 Pr1 O52 C55 -132.6(5)
O71 Pr1 O52 C55 11.4(6)
O51 Pr1 O52 C55 6.7(5)
O31 Pr1 O52 C55 -170.7(5)
O92 Pr1 O52 C55 136.5(5)
O91 Pr1 O52 C55 82.7(5)
O72 Pr1 O52 C55 -70.2(6)
O32 Pr1 O52 C55 109.6(5)
O12 Pr1 O52 C55 -68.3(5)
N91 Pr1 O52 C55 108.9(5)
O11 Pr1 O52 C65 47.3(6)
O71 Pr1 O52 C65 -168.7(5)
O51 Pr1 O52 C65 -173.5(6)
O31 Pr1 O52 C65 9.2(6)
O92 Pr1 O52 C65 -43.6(6)
O91 Pr1 O52 C65 -97.4(6)
O72 Pr1 O52 C65 109.6(6)
O32 Pr1 O52 C65 -70.5(6)
O12 Pr1 O52 C65 111.6(6)
N91 Pr1 O52 C65 -71.2(6)
O71 Zn2 O53 C64 166.7(6)
N51 Zn2 O53 C64 8.0(6)
O51 Zn2 O53 C64 93.3(6)
N71 Zn2 O53 C64 -107.1(6)
O73 Zn2 O53 C64 -51.0(10)
N51 Zn2 O71 C76 100.9(7)
O51 Zn2 O71 C76 158.8(6)
N71 Zn2 O71 C76 -42.7(6)
O73 Zn2 O71 C76 -124.3(6)
O53 Zn2 O71 C76 45.0(6)
N51 Zn2 O71 Pr1 -72.8(6)
O51 Zn2 O71 Pr1 -14.9(2)
N71 Zn2 O71 Pr1 143.6(3)
O73 Zn2 O71 Pr1 62.0(3)
O53 Zn2 O71 Pr1 -128.7(2)
O11 Pr1 O71 C76 -62.0(7)
O51 Pr1 O71 C76 -160.0(6)
O31 Pr1 O71 C76 17.3(6)
O92 Pr1 O71 C76 103.1(6)
O91 Pr1 O71 C76 128.5(6)
O52 Pr1 O71 C76 -164.7(5)
O72 Pr1 O71 C76 -27.3(5)
O32 Pr1 O71 C76 56.8(6)
O12 Pr1 O71 C76 -95.6(6)
N91 Pr1 O71 C76 117.8(6)
O11 Pr1 O71 Zn2 111.6(3)
O51 Pr1 O71 Zn2 13.6(2)
O31 Pr1 O71 Zn2 -169.1(2)
O92 Pr1 O71 Zn2 -83.3(3)
O91 Pr1 O71 Zn2 -57.9(2)
O52 Pr1 O71 Zn2 8.9(3)
O72 Pr1 O71 Zn2 146.3(3)
O32 Pr1 O71 Zn2 -129.6(3)
O12 Pr1 O71 Zn2 78.0(2)
N91 Pr1 O71 Zn2 -68.6(3)
O11 Pr1 O72 C75 -175.4(5)
O71 Pr1 O72 C75 23.5(5)
O51 Pr1 O72 C75 66.0(5)
O31 Pr1 O72 C75 -114.8(5)
O92 Pr1 O72 C75 -92.6(5)
O91 Pr1 O72 C75 -12.7(6)
O52 Pr1 O72 C75 127.8(5)
O32 Pr1 O72 C75 -52.1(5)
O12 Pr1 O72 C75 125.9(5)
N91 Pr1 O72 C75 -50.8(7)
O11 Pr1 O72 C85 -8.2(7)
O71 Pr1 O72 C85 -169.3(8)
O51 Pr1 O72 C85 -126.8(7)
O31 Pr1 O72 C85 52.4(7)
O92 Pr1 O72 C85 74.6(8)
O91 Pr1 O72 C85 154.5(7)
O52 Pr1 O72 C85 -65.0(8)
O32 Pr1 O72 C85 115.1(7)
O12 Pr1 O72 C85 -66.9(7)
N91 Pr1 O72 C85 116.4(7)
O71 Zn2 O73 C84 83.2(6)
N51 Zn2 O73 C84 -114.6(6)
O51 Zn2 O73 C84 156.0(6)
N71 Zn2 O73 C84 -0.5(6)
O53 Zn2 O73 C84 -57.1(10)
O92 N91 O91 Pr1 0.8(8)
O93 N91 O91 Pr1 179.8(7)
O11 Pr1 O91 N91 32.9(6)
O71 Pr1 O91 N91 -155.1(5)
O51 Pr1 O91 N91 142.4(5)
O31 Pr1 O91 N91 -39.2(5)
O92 Pr1 O91 N91 -0.5(4)
O52 Pr1 O91 N91 79.0(5)
O72 Pr1 O91 N91 -124.0(5)
O32 Pr1 O91 N91 -83.4(5)
O12 Pr1 O91 N91 120.1(5)
O91 N91 O92 Pr1 -0.8(8)
O93 N91 O92 Pr1 -179.8(7)
O11 Pr1 O92 N91 -154.9(5)
O71 Pr1 O92 N91 33.6(5)
O51 Pr1 O92 N91 -37.5(5)
O31 Pr1 O92 N91 142.6(5)
O91 Pr1 O92 N91 0.4(4)
O52 Pr1 O92 N91 -83.5(5)
O72 Pr1 O92 N91 120.3(5)
O32 Pr1 O92 N91 79.1(5)
O12 Pr1 O92 N91 -118.7(5)
Zn1 O11 C12 C11 31.8(10)
Pr1 O11 C12 C11 -155.1(6)
Zn1 O11 C12 C13 -150.0(5)
Pr1 O11 C12 C13 23.0(9)
C16 C11 C12 O11 179.4(7)
C17 C11 C12 O11 2.6(12)
C16 C11 C12 C13 1.3(11)
C17 C11 C12 C13 -175.5(7)
O11 C12 C13 C14 -179.8(7)
C11 C12 C13 C14 -1.6(12)
O11 C12 C13 O12 1.0(10)
C11 C12 C13 O12 179.2(6)
C25 O12 C13 C12 177.6(7)
Pr1 O12 C13 C12 -19.4(8)
C25 O12 C13 C14 -1.6(11)
Pr1 O12 C13 C14 161.4(6)
C12 C13 C14 C15 1.1(12)
O12 C13 C14 C15 -179.8(7)
C13 C14 C15 C16 -0.3(12)
C14 C15 C16 C11 0.1(12)
C12 C11 C16 C15 -0.6(12)
C17 C11 C16 C15 176.4(7)
C18 N11 C17 C11 176.4(7)
Zn1 N11 C17 C11 -16.8(11)
C12 C11 C17 N11 -10.7(12)
C16 C11 C17 N11 172.5(7)
C17 N11 C18 C19 46.8(10)
Zn1 N11 C18 C19 -120.4(7)
C17 N11 C18 C23 -133.3(8)
Zn1 N11 C18 C23 59.4(8)
C23 C18 C19 C20 2.8(12)
N11 C18 C19 C20 -177.3(7)
C18 C19 C20 C21 -1.3(12)
C19 C20 C21 C22 -1.6(13)
C20 C21 C22 C23 3.0(13)
C21 C22 C23 C18 -1.5(12)
C21 C22 C23 C24 174.0(8)
C19 C18 C23 C22 -1.5(12)
N11 C18 C23 C22 178.7(7)
C19 C18 C23 C24 -176.9(7)
N11 C18 C23 C24 3.3(11)
Zn1 O13 C24 C23 46.5(8)
C22 C23 C24 O13 127.5(8)
C18 C23 C24 O13 -57.2(10)
Zn1 O31 C32 C33 -158.7(5)
Pr1 O31 C32 C33 -4.6(10)
Zn1 O31 C32 C31 21.1(10)
Pr1 O31 C32 C31 175.1(6)
C36 C31 C32 O31 178.0(7)
C37 C31 C32 O31 -3.0(13)
C36 C31 C32 C33 -2.2(11)
C37 C31 C32 C33 176.7(8)
C45 O32 C33 C34 -6.2(11)
Pr1 O32 C33 C34 -176.0(6)
C45 O32 C33 C32 175.0(7)
Pr1 O32 C33 C32 5.2(9)
O31 C32 C33 C34 -179.5(7)
C31 C32 C33 C34 0.7(12)
O31 C32 C33 O32 -0.7(10)
C31 C32 C33 O32 179.5(6)
O32 C33 C34 C35 -178.1(7)
C32 C33 C34 C35 0.6(13)
C33 C34 C35 C36 -0.3(13)
C34 C35 C36 C31 -1.3(12)
C32 C31 C36 C35 2.6(12)
C37 C31 C36 C35 -176.5(8)
C38 N31 C37 C31 -179.3(8)
Zn1 N31 C37 C31 -8.2(12)
C32 C31 C37 N31 -4.4(14)
C36 C31 C37 N31 174.7(8)
C37 N31 C38 C43 57.5(11)
Zn1 N31 C38 C43 -114.5(7)
C37 N31 C38 C39 -127.7(8)
Zn1 N31 C38 C39 60.3(8)
C43 C38 C39 C40 0.7(12)
N31 C38 C39 C40 -174.2(7)
C43 C38 C39 C44 -176.2(7)
N31 C38 C39 C44 9.0(11)
C38 C39 C40 C41 0.2(13)
C44 C39 C40 C41 176.9(8)
C39 C40 C41 C42 -1.8(14)
C40 C41 C42 C43 2.7(14)
C41 C42 C43 C38 -1.9(13)
C39 C38 C43 C42 0.2(12)
N31 C38 C43 C42 174.9(7)
Zn1 O33 C44 C39 42.6(8)
C40 C39 C44 O33 119.5(9)
C38 C39 C44 O33 -63.7(10)
C56 C51 C52 C53 2.7(12)
C57 C51 C52 C53 -175.1(7)
C51 C52 C53 C54 -1.2(12)
C52 C53 C54 C55 0.0(12)
C65 O52 C55 C54 -7.6(11)
Pr1 O52 C55 C54 172.3(6)
C65 O52 C55 C56 173.2(7)
Pr1 O52 C55 C56 -6.9(8)
C53 C54 C55 O52 -179.5(7)
C53 C54 C55 C56 -0.3(12)
Zn2 O51 C56 C51 19.0(10)
Pr1 O51 C56 C51 -174.3(5)
Zn2 O51 C56 C55 -161.5(5)
Pr1 O51 C56 C55 5.3(9)
C52 C51 C56 O51 176.6(7)
C57 C51 C56 O51 -5.8(12)
C52 C51 C56 C55 -2.9(11)
C57 C51 C56 C55 174.7(7)
O52 C55 C56 O51 1.5(10)
C54 C55 C56 O51 -177.8(7)
O52 C55 C56 C51 -178.9(7)
C54 C55 C56 C51 1.8(11)
C58 N51 C57 C51 179.3(7)
Zn2 N51 C57 C51 -3.6(11)
C56 C51 C57 N51 -2.7(13)
C52 C51 C57 N51 174.9(8)
C57 N51 C58 C59 -117.6(8)
Zn2 N51 C58 C59 65.0(8)
C57 N51 C58 C63 65.7(10)
Zn2 N51 C58 C63 -111.7(7)
C63 C58 C59 C60 -1.6(12)
N51 C58 C59 C60 -178.3(7)
C63 C58 C59 C64 -178.4(8)
N51 C58 C59 C64 5.0(11)
C58 C59 C60 C61 0.7(12)
C64 C59 C60 C61 177.5(8)
C59 C60 C61 C62 -0.3(13)
C60 C61 C62 C63 0.8(14)
C61 C62 C63 C58 -1.7(14)
C59 C58 C63 C62 2.1(13)
N51 C58 C63 C62 178.6(8)
Zn2 O53 C64 C59 41.2(8)
C58 C59 C64 O53 -58.7(10)
C60 C59 C64 O53 124.7(8)
C76 C71 C72 C73 3.9(13)
C77 C71 C72 C73 -177.9(8)
C71 C72 C73 C74 -1.5(13)
C72 C73 C74 C75 -1.7(13)
C73 C74 C75 O72 -175.1(8)
C73 C74 C75 C76 2.6(12)
C85 O72 C75 C74 -10.2(12)
Pr1 O72 C75 C74 158.3(7)
C85 O72 C75 C76 172.0(8)
Pr1 O72 C75 C76 -19.6(8)
Zn2 O71 C76 C75 -144.1(6)
Pr1 O71 C76 C75 28.9(9)
Zn2 O71 C76 C71 35.4(10)
Pr1 O71 C76 C71 -151.7(6)
C74 C75 C76 O71 179.2(7)
O72 C75 C76 O71 -2.8(10)
C74 C75 C76 C71 -0.3(12)
O72 C75 C76 C71 177.7(7)
C72 C71 C76 O71 177.5(8)
C77 C71 C76 O71 -0.6(13)
C72 C71 C76 C75 -3.0(12)
C77 C71 C76 C75 178.9(8)
C78 N71 C77 C71 178.6(8)
Zn2 N71 C77 C71 -11.2(12)
C72 C71 C77 N71 169.9(8)
C76 C71 C77 N71 -12.0(14)
C77 N71 C78 C83 47.6(12)
Zn2 N71 C78 C83 -123.1(8)
C77 N71 C78 C79 -133.1(8)
Zn2 N71 C78 C79 56.1(9)
C83 C78 C79 C80 -1.4(13)
N71 C78 C79 C80 179.4(7)
C83 C78 C79 C84 -174.6(8)
N71 C78 C79 C84 6.2(12)
C78 C79 C80 C81 0.4(13)
C84 C79 C80 C81 173.8(8)
C79 C80 C81 C82 0.0(14)
C80 C81 C82 C83 0.6(15)
C79 C78 C83 C82 2.0(14)
N71 C78 C83 C82 -178.9(8)
C81 C82 C83 C78 -1.6(15)
Zn2 O73 C84 C79 47.1(8)
C80 C79 C84 O73 126.8(8)
C78 C79 C84 O73 -60.2(11)
